data_4502885
loop_
_publ_author_name
'Gao, Qian'
'Xie, Ya-Bo'
'Li, Jian-Rong'
'Yuan, Da-Qiang'
'Yakovenko, Audrey A.'
'Sun, Ji-Hong'
'Zhou, Hong-Cai'

_publ_section_title
;
 Tuning the Formations of Metal--Organic Frameworks by Modification of
 Ratio of Reactant, Acidity of Reaction System, and Use of a Secondary
 Ligand
;
_journal_issue 1
_journal_name_full 'Crystal Growth &amp; Design'
_journal_page_first 281
_journal_paper_doi 10.1021/cg201059d
_journal_volume 12
_journal_year 2012
_chemical_formula_sum 'C48 H30 O16 Zn3'
_chemical_formula_weight 1058.83
_chemical_name_systematic
; 
 ? 
;
_space_group_IT_number 163
_symmetry_cell_setting trigonal
_symmetry_space_group_name_Hall '-P 3 2c'
_symmetry_space_group_name_H-M 'P -3 1 c'
_atom_sites_solution_hydrogens geom
_atom_sites_solution_primary direct
_atom_sites_solution_secondary difmap
_audit_creation_method SHELXL-97
_cell_angle_alpha 90.00
_cell_angle_beta 90.00
_cell_angle_gamma 120.00
_cell_formula_units_Z 2
_cell_length_a 15.578(3)
_cell_length_b 15.578(3)
_cell_length_c 16.521(3)
_cell_measurement_reflns_used 3239
_cell_measurement_temperature 173(2)
_cell_measurement_theta_max 19.819
_cell_measurement_theta_min 2.4655
_cell_volume 3472.1(11)
_computing_cell_refinement 'SAINT+ ver. (Bruker, 2001)'
_computing_data_collection 'APEX2  (Bruker, 2008)'
_computing_data_reduction 'SAINT+ ver. (Bruker, 2001)'
_computing_molecular_graphics 'SHELXTL (Sheldrick, 2008)'
_computing_publication_material 'SHELXTL (Sheldrick, 2008)'
_computing_structure_refinement 'SHELXTL (Sheldrick, 2008)'
_computing_structure_solution 'SHELXTL (Sheldrick, 2008)'
_diffrn_ambient_temperature 173(2)
_diffrn_measured_fraction_theta_full 0.993
_diffrn_measured_fraction_theta_max 0.993
_diffrn_measurement_device_type 'Bruker SMART APEX II CCD area detector'
_diffrn_measurement_method 'phi and omega scans'
_diffrn_radiation_monochromator graphite
_diffrn_radiation_source 'fine-focus sealed tube'
_diffrn_radiation_type MoK\a
_diffrn_radiation_wavelength 0.71073
_diffrn_reflns_av_R_equivalents 0.0862
_diffrn_reflns_av_sigmaI/netI 0.0341
_diffrn_reflns_limit_h_max 19
_diffrn_reflns_limit_h_min -19
_diffrn_reflns_limit_k_max 19
_diffrn_reflns_limit_k_min -19
_diffrn_reflns_limit_l_max 20
_diffrn_reflns_limit_l_min -20
_diffrn_reflns_number 35063
_diffrn_reflns_theta_full 25.99
_diffrn_reflns_theta_max 25.99
_diffrn_reflns_theta_min 1.95
_exptl_absorpt_coefficient_mu 1.076
_exptl_absorpt_correction_T_max 0.9001
_exptl_absorpt_correction_T_min 0.8728
_exptl_absorpt_correction_type multi-scan
_exptl_absorpt_process_details 'SADABS (Sheldrick, 2008)'
_exptl_crystal_density_diffrn 1.013
_exptl_crystal_density_method 'not measured'
_exptl_crystal_F_000 1072
_exptl_crystal_size_max 0.13
_exptl_crystal_size_mid 0.11
_exptl_crystal_size_min 0.10
_platon_squeeze_details
;
;
_refine_diff_density_max 1.127
_refine_diff_density_min -0.337
_refine_diff_density_rms 0.071
_refine_ls_extinction_method none
_refine_ls_goodness_of_fit_ref 1.063
_refine_ls_hydrogen_treatment constr
_refine_ls_matrix_type full
_refine_ls_number_parameters 103
_refine_ls_number_reflns 2265
_refine_ls_number_restraints 0
_refine_ls_restrained_S_all 1.063
_refine_ls_R_factor_all 0.0539
_refine_ls_R_factor_gt 0.0421
_refine_ls_shift/su_max 0.001
_refine_ls_shift/su_mean 0.000
_refine_ls_structure_factor_coef Fsqd
_refine_ls_weighting_details 'calc w=1/[\s^2^(Fo^2^)+(0.0709P)^2^+1.1274P] where P=(Fo^2^+2Fc^2^)/3'
_refine_ls_weighting_scheme calc
_refine_ls_wR_factor_gt 0.1140
_refine_ls_wR_factor_ref 0.1195
_reflns_number_gt 1877
_reflns_number_total 2265
_reflns_threshold_expression >2sigma(I)
_cod_data_source_file cg201059d_si_001.cif
_cod_data_source_block PCN-131
_cod_original_cell_volume 3472.0(12)
_cod_original_sg_symbol_H-M P-31c
_cod_database_code 4502885

loop_
_symmetry_equiv_pos_as_xyz
'x, y, z'
'-y, x-y, z'
'-x+y, -x, z'
'-y, -x, -z+1/2'
'-x+y, y, -z+1/2'
'x, x-y, -z+1/2'
'-x, -y, -z'
'y, -x+y, -z'
'x-y, x, -z'
'y, x, z-1/2'
'x-y, -y, z-1/2'
'-x, -x+y, z-1/2'

loop_
_atom_site_label
_atom_site_type_symbol
_atom_site_fract_x
_atom_site_fract_y
_atom_site_fract_z
_atom_site_U_iso_or_equiv
_atom_site_adp_type
_atom_site_occupancy
_atom_site_symmetry_multiplicity
_atom_site_calc_flag
_atom_site_refinement_flags
Zn1 Zn 0.740920(16) 0.259080(16) 0.2500 0.02280(17) Uani 1 2 d S
O1 O 0.63983(15) 0.14752(14) 0.32535(12) 0.0303(5) Uani 1 1 d .
O2 O 0.6667 0.3333 0.2500 0.0111(8) Uani 1 6 d S
O3 O 0.51865(16) 0.18307(15) 0.35266(12) 0.0355(5) Uani 1 1 d .
O4 O 0.81912(13) 0.18088(13) 0.2500 0.0773(13) Uani 1 2 d S
H4A H 0.8059 0.1289 0.2768 0.093 Uiso 1 1 d R
C1 C 0.5665(2) 0.1392(2) 0.36538(16) 0.0283(6) Uani 1 1 d .
C2 C 0.5331(2) 0.0679(2) 0.43531(16) 0.0263(6) Uani 1 1 d .
C3 C 0.4509(2) -0.0274(2) 0.42453(17) 0.0316(7) Uani 1 1 d .
C4 C 0.4176(2) -0.0965(2) 0.49056(17) 0.0302(6) Uani 1 1 d .
C5 C 0.3330(2) -0.1925(2) 0.47817(19) 0.0397(8) Uani 1 1 d .
H5 H 0.3080 -0.2381 0.5220 0.048 Uiso 1 1 calc R
C6 C 0.2880(3) -0.2197(3) 0.4052(2) 0.0582(11) Uani 1 1 d .
H6 H 0.2336 -0.2848 0.3976 0.070 Uiso 1 1 calc R
C7 C 0.3221(3) -0.1505(3) 0.3393(2) 0.0702(14) Uani 1 1 d .
H7 H 0.2894 -0.1695 0.2885 0.084 Uiso 1 1 calc R
C8 C 0.4005(3) -0.0583(2) 0.3493(2) 0.0495(9) Uani 1 1 d .
H8 H 0.4224 -0.0133 0.3050 0.059 Uiso 1 1 calc R

loop_
_atom_site_aniso_label
_atom_site_aniso_U_11
_atom_site_aniso_U_22
_atom_site_aniso_U_33
_atom_site_aniso_U_23
_atom_site_aniso_U_13
_atom_site_aniso_U_12
Zn1 0.0247(2) 0.0247(2) 0.0191(3) -0.00082(14) -0.00082(14) 0.01242(19)
O1 0.0350(11) 0.0286(10) 0.0245(10) 0.0050(8) 0.0027(9) 0.0139(9)
O2 0.0099(11) 0.0099(11) 0.0136(19) 0.000 0.000 0.0049(5)
O3 0.0512(13) 0.0355(11) 0.0242(10) 0.0083(9) 0.0088(9) 0.0250(11)
O4 0.060(2) 0.060(2) 0.133(4) 0.002(2) 0.002(2) 0.046(2)
C1 0.0391(16) 0.0231(14) 0.0192(13) -0.0004(11) -0.0016(12) 0.0128(13)
C2 0.0334(15) 0.0231(13) 0.0215(13) 0.0024(11) 0.0013(11) 0.0134(12)
C3 0.0395(16) 0.0281(15) 0.0213(14) 0.0032(11) -0.0018(12) 0.0124(13)
C4 0.0362(16) 0.0264(15) 0.0245(14) 0.0023(11) -0.0006(12) 0.0129(13)
C5 0.0460(19) 0.0284(16) 0.0326(16) 0.0054(13) -0.0051(14) 0.0096(15)
C6 0.062(2) 0.0362(19) 0.042(2) 0.0030(16) -0.0185(18) -0.0013(18)
C7 0.081(3) 0.049(2) 0.036(2) 0.0052(17) -0.031(2) -0.001(2)
C8 0.061(2) 0.0369(18) 0.0279(16) 0.0048(14) -0.0114(15) 0.0072(17)

loop_
_atom_type_symbol
_atom_type_description
_atom_type_scat_dispersion_real
_atom_type_scat_dispersion_imag
_atom_type_scat_source
C C 0.0033 0.0016 'International Tables Vol C Tables 4.2.6.8 and 6.1.1.4'
H H 0.0000 0.0000 'International Tables Vol C Tables 4.2.6.8 and 6.1.1.4'
O O 0.0106 0.0060 'International Tables Vol C Tables 4.2.6.8 and 6.1.1.4'
Zn Zn 0.2839 1.4301 'International Tables Vol C Tables 4.2.6.8 and 6.1.1.4'

loop_
_geom_angle_atom_site_label_1
_geom_angle_atom_site_label_2
_geom_angle_atom_site_label_3
_geom_angle
_geom_angle_site_symmetry_1
_geom_angle_site_symmetry_3
O2 Zn1 O3 89.82(6) . 5_655
O2 Zn1 O3 89.82(6) . 2_655
O3 Zn1 O3 179.64(13) 5_655 2_655
O2 Zn1 O1 93.90(6) . 4_665
O3 Zn1 O1 88.10(8) 5_655 4_665
O3 Zn1 O1 91.93(8) 2_655 4_665
O2 Zn1 O1 93.90(6) . .
O3 Zn1 O1 91.93(8) 5_655 .
O3 Zn1 O1 88.10(8) 2_655 .
O1 Zn1 O1 172.20(11) 4_665 .
O2 Zn1 O4 180.000(13) . .
O3 Zn1 O4 90.18(6) 5_655 .
O3 Zn1 O4 90.18(6) 2_655 .
O1 Zn1 O4 86.10(6) 4_665 .
O1 Zn1 O4 86.10(6) . .
C1 O1 Zn1 131.69(18) . .
Zn1 O2 Zn1 120.0 . 3_665
Zn1 O2 Zn1 120.0 . 2_655
Zn1 O2 Zn1 120.0 3_665 2_655
C1 O3 Zn1 128.40(18) . 3_665
Zn1 O4 H4A 127.9 . .
O3 C1 O1 127.3(2) . .
O3 C1 C2 116.7(2) . .
O1 C1 C2 116.0(2) . .
C3 C2 C4 120.9(3) . 7_656
C3 C2 C1 118.7(2) . .
C4 C2 C1 120.4(2) 7_656 .
C2 C3 C8 121.8(3) . .
C2 C3 C4 119.5(3) . .
C8 C3 C4 118.7(3) . .
C2 C4 C5 122.2(3) 7_656 .
C2 C4 C3 119.5(3) 7_656 .
C5 C4 C3 118.3(3) . .
C6 C5 C4 121.2(3) . .
C6 C5 H5 119.4 . .
C4 C5 H5 119.4 . .
C5 C6 C7 120.1(3) . .
C5 C6 H6 119.9 . .
C7 C6 H6 119.9 . .
C8 C7 C6 120.3(3) . .
C8 C7 H7 119.9 . .
C6 C7 H7 119.9 . .
C7 C8 C3 121.3(3) . .
C7 C8 H8 119.3 . .
C3 C8 H8 119.3 . .

loop_
_geom_bond_atom_site_label_1
_geom_bond_atom_site_label_2
_geom_bond_distance
_geom_bond_site_symmetry_2
Zn1 O2 2.0035(6) .
Zn1 O3 2.071(2) 5_655
Zn1 O1 2.0767(19) .
Zn1 O4 2.110(4) .
O1 C1 1.269(3) .
O3 C1 1.256(3) .
O4 H4A 0.8522 .
C1 C2 1.504(4) .
C2 C3 1.404(4) .
C2 C4 1.395(4) 7_656
C3 C8 1.420(4) .
C3 C4 1.435(4) .
C4 C2 1.395(4) 7_656
C4 C5 1.430(4) .
C5 C6 1.352(5) .
C5 H5 0.9500 .
C6 C7 1.434(5) .
C6 H6 0.9500 .
C7 C8 1.352(5) .
C7 H7 0.9500 .
C8 H8 0.9500 .

loop_
_geom_torsion_atom_site_label_1
_geom_torsion_atom_site_label_2
_geom_torsion_atom_site_label_3
_geom_torsion_atom_site_label_4
_geom_torsion
_geom_torsion_site_symmetry_1
_geom_torsion_site_symmetry_4
O2 Zn1 O1 C1 -8.9(2) . .
O3 Zn1 O1 C1 -98.9(2) 5_655 .
O3 Zn1 O1 C1 80.8(2) 2_655 .
O4 Zn1 O1 C1 171.1(2) . .
O3 Zn1 O2 Zn1 54.99(6) 5_655 3_665
O3 Zn1 O2 Zn1 -125.01(6) 2_655 3_665
O1 Zn1 O2 Zn1 143.07(5) 4_665 3_665
O1 Zn1 O2 Zn1 -36.93(5) . 3_665
O3 Zn1 O2 Zn1 -125.01(6) 5_655 2_655
O3 Zn1 O2 Zn1 54.99(6) 2_655 2_655
O1 Zn1 O2 Zn1 -36.93(5) 4_665 2_655
O1 Zn1 O2 Zn1 143.07(5) . 2_655
Zn1 O3 C1 O1 15.2(4) 3_665 .
Zn1 O3 C1 C2 -164.13(18) 3_665 .
Zn1 O1 C1 O3 22.0(4) . .
Zn1 O1 C1 C2 -158.64(18) . .
O3 C1 C2 C3 79.9(3) . .
O1 C1 C2 C3 -99.5(3) . .
O3 C1 C2 C4 -99.5(3) . 7_656
O1 C1 C2 C4 81.1(3) . 7_656
C4 C2 C3 C8 -179.2(3) 7_656 .
C1 C2 C3 C8 1.4(5) . .
C4 C2 C3 C4 -0.4(5) 7_656 .
C1 C2 C3 C4 -179.9(3) . .
C2 C3 C4 C2 0.4(5) . 7_656
C8 C3 C4 C2 179.2(3) . 7_656
C2 C3 C4 C5 179.2(3) . .
C8 C3 C4 C5 -2.0(5) . .
C2 C4 C5 C6 -178.2(3) 7_656 .
C3 C4 C5 C6 3.1(5) . .
C4 C5 C6 C7 -2.7(6) . .
C5 C6 C7 C8 1.2(8) . .
C6 C7 C8 C3 -0.2(7) . .
C2 C3 C8 C7 179.4(4) . .
C4 C3 C8 C7 0.6(6) . .

loop_
_platon_squeeze_void_nr
_platon_squeeze_void_average_x
_platon_squeeze_void_average_y
_platon_squeeze_void_average_z
_platon_squeeze_void_volume
_platon_squeeze_void_count_electrons
_platon_squeeze_void_content
1 0.000 0.000 -0.005 1603 217 ' '
2 0.333 0.667 0.250 18 2 ' '
3 0.666 0.333 0.750 18 2 ' '
